data_4320291
loop_
_publ_author_name
'Sma\"il Triki'
'Florence B\'er\'ezovsky'
'Jean Sala Pala'
'Carlos J. G\'omez-Garc\'ia'
'Eugenio Coronado'
'Karine Costuas'
'Jean-Fran\,cois Halet'

_publ_contact_author_address ' '
_publ_contact_author_email triki@univ-brest.fr
_publ_contact_author_fax '33 2 98 01 70 01'
_publ_contact_author_name
; 
TRIKI Smail 
;
_publ_contact_author_phone '33 2 98 01 61 46'
_publ_section_title
;
 New Charge Transfer Salts Based on Bis(ethylenedithio)tetrathiafulvalene
 (ET) and Ferro- or Antiferromagnetic Oxalato-Bridged Dinuclear Anions:
 Syntheses, Structures and Magnetism of ET5[MM'(C2O4)(NCS)8] with MM' =
 CrIIIFeIII, CrIIICrIII
;
_journal_name_full 'Inorganic Chemistry'
_journal_page_first 5127
_journal_page_last 5132
_journal_paper_doi 10.1021/ic010197b
_journal_volume 40
_journal_year 2001
_chemical_formula_moiety C60H40N8O4S48Cr2
_chemical_formula_sum 'C60 H40 Cr2 N8 O4 S48'
_chemical_formula_weight 2580.10
_chemical_name_systematic ' ? '
_space_group_IT_number 2
_symmetry_cell_setting triclinic
_symmetry_space_group_name_Hall '-P 1'
_symmetry_space_group_name_H-M 'P -1'
_audit_creation_date 26-04-01
_cell_angle_alpha 109.89(3)
_cell_angle_beta 97.93(3)
_cell_angle_gamma 97.47(3)
_cell_formula_units_Z 1
_cell_length_a 12.660(5)
_cell_length_b 12.812(7)
_cell_length_c 16.290(5)
_cell_measurement_reflns_used 15
_cell_measurement_temperature 296
_cell_measurement_theta_max 9.76
_cell_measurement_theta_min 4.78
_cell_volume 2416.0(19)
_computing_cell_refinement CAD4_(Enraf-Nonius,_1994)
_computing_data_collection CAD4_(Enraf-Nonius,_1994)
_computing_data_reduction process_MolEN_(Fair,_1990)
_computing_publication_material BTABLE_PTABLE_CIF_IN_MolEN_(Fair,_1990)
_computing_structure_refinement LSFM_MolEN_(Fair,_1990)
_computing_structure_solution Direct_methods_(SIR,_Burla_et_al.,_1989)
_diffrn_ambient_temperature 296
_diffrn_measurement_device_type Enraf_Nonius_CAD4
_diffrn_measurement_method \q/2\q
_diffrn_radiation_monochromator graphite
_diffrn_radiation_source xray_tube
_diffrn_radiation_type Mo-K\a
_diffrn_radiation_wavelength 0.71073
_diffrn_reflns_av_R_equivalents 0.058
_diffrn_reflns_av_sigmaI/netI 0.333
_diffrn_reflns_limit_h_max 16
_diffrn_reflns_limit_h_min 0
_diffrn_reflns_limit_k_max 16
_diffrn_reflns_limit_k_min -16
_diffrn_reflns_limit_l_max 20
_diffrn_reflns_limit_l_min -20
_diffrn_reflns_number 10990
_diffrn_reflns_theta_max 26.97
_diffrn_reflns_theta_min 2.5
_diffrn_standards_decay_% 0
_diffrn_standards_interval_time 120
_diffrn_standards_number 3
_exptl_absorpt_coefficient_mu 1.266
_exptl_absorpt_correction_type none
_exptl_crystal_colour black
_exptl_crystal_density_diffrn 1.77
_exptl_crystal_density_method none
_exptl_crystal_description plate
_exptl_crystal_F_000 1304
_exptl_crystal_size_max 0.12
_exptl_crystal_size_mid 0.11
_exptl_crystal_size_min 0.08
_refine_diff_density_max 0.837
_refine_diff_density_min -0.324
_refine_ls_abs_structure_details ' ? '
_refine_ls_extinction_method none
_refine_ls_goodness_of_fit_all 8.863
_refine_ls_goodness_of_fit_ref 1.664
_refine_ls_hydrogen_treatment refxyz_U=1.3_x_bonding_atom
_refine_ls_matrix_type full
_refine_ls_number_constraints 0
_refine_ls_number_parameters 549
_refine_ls_number_reflns 3119
_refine_ls_number_restraints 0
_refine_ls_R_factor_all 0.259
_refine_ls_R_factor_gt 0.071
_refine_ls_shift/esd_mean 0.010
_refine_ls_shift/su_max 0.346
_refine_ls_structure_factor_coef F
_refine_ls_weighting_details 'w = 4Fo^2^/(\s^2^(Fo^2^) + 0.0064 Fo^4^)'
_refine_ls_weighting_scheme calc
_refine_ls_wR_factor_all 0.337
_refine_ls_wR_factor_ref 0.094
_reflns_number_gt 3119
_reflns_number_total 10505
_reflns_threshold_expression >3.0\s(I)
_cod_data_source_file ic010197b.cif
_cod_data_source_block (ET)5[Cr2(ox)(NCS)8]
_cod_depositor_comments
;
The following automatic conversions were performed:

'_refine_ls_weighting_scheme' value '4Fo^2^/(\s^2^(Fo^2^) + 0.0064
Fo^4^)' was changed to 'calc'. New tag '_refine_ls_weighting_details'
was created. The value of the new tag was set to 'w =
4Fo^2^/(\s^2^(Fo^2^) + 0.0064 Fo^4^)'.

Automatic conversion script
Id: cif_fix_values 3143 2015-03-26 13:38:13Z robertas 
;
_cod_original_cell_volume 2416(4)
_cod_original_formula_sum C60H40N8O4S48Cr2
_cod_database_code 4320291

loop_
_symmetry_equiv_pos_as_xyz
x,y,z
-x,-y,-z

loop_
_atom_site_aniso_label
_atom_site_aniso_U_11
_atom_site_aniso_U_22
_atom_site_aniso_U_33
_atom_site_aniso_U_12
_atom_site_aniso_U_13
_atom_site_aniso_U_23
_atom_site_aniso_type_symbol
Cr 0.051(1) 0.047(1) 0.039(1) 0.016(1) 0.011(1) 0.006(1) Cr
S1 0.136(5) 0.120(5) 0.167(6) 0.029(4) 0.056(4) 0.056(4) S
S2 0.096(4) 0.108(4) 0.109(4) -0.045(3) -0.034(3) 0.050(3) S
S3 0.194(5) 0.203(4) 0.110(4) 0.144(3) 0.064(4) 0.084(3) S
S4 0.096(4) 0.079(3) 0.053(2) -0.013(3) -0.004(3) 0.031(2) S
N1 0.038(7) 0.056(8) 0.047(7) 0.010(6) -0.003(6) -0.001(6) N
N2 0.063(8) 0.055(7) 0.043(7) 0.018(7) 0.019(6) 0.008(6) N
N3 0.056(8) 0.063(8) 0.049(7) 0.021(7) 0.010(6) 0.002(6) N
N4 0.065(9) 0.042(7) 0.047(7) -0.005(7) 0.011(6) 0.010(5) N
C1 0.09(1) 0.062(8) 0.018(6) 0.063(6) 0.018(7) 0.013(6) C
C2 0.07(1) 0.035(8) 0.037(8) 0.013(7) -0.026(8) 0.003(6) C
C3 0.07(1) 0.06(1) 0.049(9) 0.009(9) 0.033(8) -0.002(8) C
C4 0.038(8) 0.060(8) 0.094(9) 0.029(7) 0.039(7) 0.057(6) C
C5 0.06(1) 0.015(7) 0.043(8) 0.005(7) 0.016(7) 0.001(6) C
O1 0.053(6) 0.055(5) 0.038(5) 0.029(5) 0.014(5) 0.018(4) O
O2 0.066(7) 0.062(6) 0.029(5) 0.029(5) 0.008(5) -0.003(5) O
S5 0.029(2) 0.041(2) 0.045(2) 0.006(2) 0.002(2) 0.006(2) S
S6 0.029(2) 0.043(2) 0.043(2) 0.005(2) 0.001(2) 0.008(2) S
S7 0.036(2) 0.044(2) 0.044(2) 0.006(2) 0.010(2) 0.005(2) S
S8 0.042(2) 0.046(2) 0.038(2) 0.012(2) -0.006(2) 0.002(2) S
S9 0.044(2) 0.045(2) 0.048(2) 0.002(2) -0.001(2) 0.006(2) S
S10 0.038(2) 0.051(2) 0.057(2) 0.016(2) 0.001(2) -0.005(2) S
S11 0.059(3) 0.049(2) 0.060(2) 0.014(2) 0.026(2) 0.003(2) S
S12 0.070(3) 0.057(3) 0.036(2) 0.010(2) -0.007(2) -0.003(2) S
C6 0.034(7) 0.046(7) 0.031(6) 0.018(6) 0.014(6) 0.022(5) C
C7 0.025(7) 0.016(6) 0.030(7) -0.011(6) -0.004(6) 0.005(5) C
C8 0.044(9) 0.026(7) 0.027(7) -0.006(7) -0.004(7) 0.012(5) C
C9 0.039(8) 0.046(8) 0.028(7) 0.017(7) 0.007(6) 0.011(6) C
C10 0.07(1) 0.036(8) 0.032(7) -0.007(8) 0.016(7) 0.012(6) C
C11 0.032(8) 0.033(8) 0.06(1) -0.001(7) 0.006(8) 0.006(7) C
C12 0.07(1) 0.020(8) 0.06(1) 0.014(7) 0.010(9) 0.001(7) C
C13 0.050(9) 0.049(9) 0.050(9) 0.020(7) 0.007(8) -0.001(7) C
C14 0.09(1) 0.048(9) 0.039(8) 0.030(8) 0.028(8) 0.010(7) C
C15 0.07(1) 0.048(9) 0.053(9) 0.002(9) 0.009(8) 0.017(7) C
S13 0.072(3) 0.055(2) 0.039(2) 0.030(2) 0.011(2) 0.014(2) S
S14 0.055(2) 0.053(2) 0.041(2) 0.012(2) 0.017(2) 0.023(2) S
S15 0.052(2) 0.051(2) 0.036(2) 0.026(2) 0.013(2) 0.017(2) S
S16 0.061(3) 0.051(2) 0.034(2) 0.006(2) 0.013(2) 0.019(2) S
S17 0.082(3) 0.066(3) 0.036(2) 0.030(2) 0.011(2) 0.017(2) S
S18 0.075(3) 0.050(2) 0.055(2) 0.019(2) 0.013(2) 0.019(2) S
S19 0.056(3) 0.055(2) 0.041(2) 0.013(2) 0.011(2) 0.016(2) S
S20 0.091(3) 0.058(3) 0.037(2) -0.004(3) 0.018(2) 0.011(2) S
C16 0.031(8) 0.058(9) 0.024(7) 0.015(7) 0.014(6) 0.007(6) C
C17 0.032(8) 0.062(8) 0.045(7) 0.015(7) 0.012(7) 0.032(6) C
C18 0.047(9) 0.064(9) 0.044(8) 0.021(7) 0.003(7) 0.027(6) C
C19 0.035(8) 0.058(9) 0.023(7) 0.005(7) 0.009(6) 0.009(6) C
C20 0.022(7) 0.057(9) 0.045(8) 0.011(7) 0.012(7) -0.001(7) C
C21 0.040(9) 0.055(9) 0.037(8) -0.002(8) 0.001(7) 0.012(6) C
C22 0.07(1) 0.06(1) 0.043(9) 0.024(9) 0.025(8) -0.001(8) C
C23 0.10(1) 0.07(1) 0.07(1) 0.02(1) 0.04(1) 0.021(9) C
C24 0.045(9) 0.06(1) 0.06(1) 0.024(8) 0.028(7) -0.004(8) C
C25 0.10(1) 0.05(1) 0.028(8) 0.019(9) 0.028(8) -0.010(7) C
S21 0.043(3) 0.055(3) 0.076(3) -0.000(2) 0.007(2) 0.002(2) S
S22 0.058(3) 0.054(3) 0.057(3) -0.004(2) 0.005(2) 0.012(2) S
S23 0.059(3) 0.115(4) 0.086(4) 0.011(3) 0.014(3) -0.007(3) S
S24 0.081(4) 0.061(3) 0.097(4) -0.013(3) 0.017(3) -0.008(3) S
C26 0.033(8) 0.06(1) 0.053(9) 0.005(8) 0.006(7) 0.017(7) C
C27 0.037(9) 0.06(1) 0.051(9) -0.007(8) 0.000(8) 0.017(7) C
C28 0.06(1) 0.024(8) 0.06(1) 0.014(7) -0.000(9) -0.005(7) C
C29 0.08(1) 0.11(2) 0.09(1) 0.01(1) 0.02(1) -0.04(1) C

loop_
_atom_site_label
_atom_site_fract_x
_atom_site_fract_y
_atom_site_fract_z
_atom_site_U_iso_or_equiv
_atom_site_occupancy
_atom_site_thermal_displace_type
_atom_site_calc_flag
_atom_site_calc_attached_atom
_atom_site_type_symbol
Cr 0.5623(2) 0.3378(2) 0.3789(2) 0.045(1) 1.000 Uij ? ? Cr
S1 0.8662(6) 0.5982(6) 0.3878(5) 0.140(5) 1.000 Uij ? ? S
S2 0.2699(5) 0.0811(5) 0.3959(4) 0.104(4) 1.000 Uij ? ? S
S3 0.8022(6) 0.1183(6) 0.4501(4) 0.163(4) 1.000 Uij ? ? S
S4 0.4156(5) 0.1402(4) 0.0766(3) 0.074(3) 1.000 Uij ? ? S
N1 0.6877(9) 0.455(1) 0.3780(8) 0.047(7) 1.000 Uij ? ? N
N2 0.436(1) 0.230(1) 0.3851(8) 0.053(7) 1.000 Uij ? ? N
N3 0.663(1) 0.234(1) 0.3899(8) 0.056(8) 1.000 Uij ? ? N
N4 0.523(1) 0.271(1) 0.2472(8) 0.050(7) 1.000 Uij ? ? N
C1 0.741(1) 0.499(1) 0.3785(8) 0.047(8) 1.000 Uij ? ? C
C2 0.375(1) 0.171(1) 0.3868(9) 0.044(9) 1.000 Uij ? ? C
C3 0.717(1) 0.191(1) 0.418(1) 0.06(1) 1.000 Uij ? ? C
C4 0.480(1) 0.225(1) 0.181(1) 0.060(8) 1.000 Uij ? ? C
C5 0.537(1) 0.489(1) 0.5364(9) 0.034(8) 1.000 Uij ? ? C
O1 0.5891(7) 0.4119(7) 0.5122(6) 0.048(5) 1.000 Uij ? ? O
O2 0.4632(8) 0.4511(8) 0.3857(6) 0.049(6) 1.000 Uij ? ? O
S5 0.3613(3) 0.3267(3) -0.0398(2) 0.038(2) 1.000 Uij ? ? S
S6 0.5917(3) 0.3552(3) 0.0301(2) 0.038(2) 1.000 Uij ? ? S
S7 0.3530(3) 0.5448(3) 0.1408(3) 0.042(2) 1.000 Uij ? ? S
S8 0.5807(3) 0.5530(3) 0.2027(3) 0.042(2) 1.000 Uij ? ? S
S9 0.3545(3) 0.1163(3) -0.1943(3) 0.046(2) 1.000 Uij ? ? S
S10 0.6310(3) 0.1599(3) -0.1081(3) 0.048(2) 1.000 Uij ? ? S
S11 0.3331(3) 0.7415(4) 0.2927(3) 0.056(3) 1.000 Uij ? ? S
S12 0.6083(4) 0.7421(4) 0.3711(3) 0.053(3) 1.000 Uij ? ? S
C6 0.472(1) 0.400(1) 0.0431(8) 0.036(7) 1.000 Uij ? ? C
C7 0.467(1) 0.487(1) 0.1177(8) 0.023(7) 1.000 Uij ? ? C
C8 0.430(1) 0.226(1) -0.1031(8) 0.031(7) 1.000 Uij ? ? C
C9 0.538(1) 0.241(1) -0.0698(8) 0.037(8) 1.000 Uij ? ? C
C10 0.416(1) 0.652(1) 0.2435(8) 0.043(8) 1.000 Uij ? ? C
C11 0.522(1) 0.652(1) 0.271(1) 0.041(9) 1.000 Uij ? ? C
C12 0.436(1) 0.014(1) -0.191(1) 0.045(9) 1.000 Uij ? ? C
C13 0.549(1) 0.041(1) -0.202(1) 0.050(9) 1.000 Uij ? ? C
C14 0.417(1) 0.810(1) 0.4043(9) 0.056(9) 1.000 Uij ? ? C
C15 0.538(1) 0.854(1) 0.406(1) 0.06(1) 1.000 Uij ? ? C
S13 0.1601(4) 0.1605(3) 0.2136(3) 0.054(2) 1.000 Uij ? ? S
S14 0.1243(3) 0.2883(3) 0.0985(2) 0.049(2) 1.000 Uij ? ? S
S15 0.1501(3) -0.0611(3) 0.0444(2) 0.046(2) 1.000 Uij ? ? S
S16 0.1280(3) 0.0669(3) -0.0717(2) 0.047(2) 1.000 Uij ? ? S
S17 0.1575(4) 0.3429(4) 0.3810(3) 0.058(3) 1.000 Uij ? ? S
S18 0.1084(4) 0.4968(3) 0.2412(3) 0.059(3) 1.000 Uij ? ? S
S19 0.1623(3) -0.2738(3) -0.0954(3) 0.050(2) 1.000 Uij ? ? S
S20 0.1361(4) -0.1178(4) -0.2350(3) 0.058(3) 1.000 Uij ? ? S
C16 0.137(1) 0.162(1) 0.1062(8) 0.035(8) 1.000 Uij ? ? C
C17 0.134(1) 0.065(1) 0.0347(9) 0.045(8) 1.000 Uij ? ? C
C18 0.147(1) 0.299(1) 0.2660(9) 0.051(9) 1.000 Uij ? ? C
C19 0.129(1) 0.361(1) 0.2134(8) 0.036(8) 1.000 Uij ? ? C
C20 0.149(1) -0.134(1) -0.0674(9) 0.039(8) 1.000 Uij ? ? C
C21 0.140(1) -0.075(1) -0.1217(9) 0.043(9) 1.000 Uij ? ? C
C22 0.129(1) 0.485(1) 0.412(1) 0.06(1) 1.000 Uij ? ? C
C23 0.171(2) 0.550(1) 0.357(1) 0.08(1) 1.000 Uij ? ? C
C24 0.209(1) -0.296(1) -0.201(1) 0.056(9) 1.000 Uij ? ? C
C25 0.139(1) -0.263(1) -0.2646(9) 0.05(1) 1.000 Uij ? ? C
S21 0.1237(4) 0.4512(4) -0.0795(3) 0.057(3) 1.000 Uij ? ? S
S22 -0.0988(4) 0.3383(4) -0.0912(3) 0.057(3) 1.000 Uij ? ? S
S23 0.1666(4) 0.2668(5) -0.2267(4) 0.084(4) 1.000 Uij ? ? S
S24 -0.0943(4) 0.1362(4) -0.2444(4) 0.078(4) 1.000 Uij ? ? S
C26 0.006(1) 0.456(1) -0.036(1) 0.048(9) 1.000 Uij ? ? C
C27 0.077(1) 0.318(1) -0.163(1) 0.048(9) 1.000 Uij ? ? C
C28 -0.026(1) 0.267(1) -0.167(1) 0.045(9) 1.000 Uij ? ? C
C29 0.082(2) 0.147(2) -0.324(1) 0.09(1) 1.000 Uij ? ? C
C30 -0.008(4) 0.084(4) -0.317(3) 0.11(2) 0.500 Uiso ? ? C
C31 -0.024(3) 0.146(3) -0.339(2) 0.07(1) 0.500 Uiso ? ? C
H1 0.4020 -0.0551 -0.2379 0.0720 1.000 Uiso calc C12 H
H2 0.4386 0.0055 -0.1357 0.0720 1.000 Uiso calc C12 H
H3 0.5809 -0.0234 -0.2092 0.0706 1.000 Uiso calc C13 H
H4 0.5474 0.0593 -0.2544 0.0706 1.000 Uiso calc C13 H
H5 0.4150 0.7561 0.4328 0.0765 1.000 Uiso calc C14 H
H6 0.3869 0.8716 0.4363 0.0765 1.000 Uiso calc C14 H
H7 0.5406 0.8954 0.3675 0.0756 1.000 Uiso calc C15 H
H8 0.5712 0.9026 0.4651 0.0756 1.000 Uiso calc C15 H
H9 0.1624 0.5251 0.4728 0.0816 1.000 Uiso calc C22 H
H10 0.0529 0.4796 0.4052 0.0816 1.000 Uiso calc C22 H
H11 0.1600 0.6253 0.3829 0.1016 1.000 Uiso calc C23 H
H12 0.2465 0.5500 0.3613 0.1016 1.000 Uiso calc C23 H
H13 0.2112 -0.3737 -0.2276 0.0784 1.000 Uiso calc C24 H
H14 0.2802 -0.2523 -0.1877 0.0784 1.000 Uiso calc C24 H
H15 0.1633 -0.2871 -0.3194 0.0837 1.000 Uiso calc C25 H
H16 0.0667 -0.3013 -0.2725 0.0837 1.000 Uiso calc C25 H

loop_
_atom_type_symbol
_atom_type_description
_atom_type_scat_dispersion_real
_atom_type_scat_dispersion_imag
_atom_type_scat_source
C ? 0.002 0.002 International_Tables_Vol_IV_Table_2.3.1
H ? 0.000 0.000 International_Tables_Vol_IV_Table_2.3.1
N ? 0.004 0.003 International_Tables_Vol_IV_Table_2.3.1
O ? 0.008 0.006 International_Tables_Vol_IV_Table_2.3.1
S ? 0.110 0.124 International_Tables_Vol_IV_Table_2.3.1
Cr ? 0.284 0.624 International_Tables_Vol_IV_Table_2.3.1

loop_
_geom_angle_atom_site_label_1
_geom_angle_atom_site_label_2
_geom_angle_atom_site_label_3
_geom_angle
_geom_angle_site_symmetry_1
_geom_angle_site_symmetry_2
_geom_angle_site_symmetry_3
_geom_angle_publ_flag
N1 Cr N2 176.7(5) . . . ?
N1 Cr N3 90.9(5) . . . ?
N1 Cr N4 93.0(5) . . . ?
N1 Cr O1 88.8(4) . . . ?
N1 Cr O2 89.3(5) . . . ?
N2 Cr N3 91.4(6) . . . ?
N2 Cr N4 89.2(5) . . . ?
N2 Cr O1 88.8(4) . . . ?
N2 Cr O2 88.1(5) . . . ?
N3 Cr N4 94.9(5) . . . ?
N3 Cr O1 90.1(5) . . . ?
N3 Cr O2 172.4(5) . . . ?
N4 Cr O1 174.7(5) . . . ?
N4 Cr O2 92.7(5) . . . ?
O1 Cr O2 82.3(4) . . . ?
Cr N1 C1 175(1) . . . ?
Cr N2 C2 175(1) . . . ?
Cr N3 C3 161(1) . . . ?
Cr N4 C4 162(1) . . . ?
S1 C1 N1 175(1) . . . ?
S2 C2 N2 175(1) . . . ?
S3 C3 N3 173(1) . . . ?
S4 C4 N4 174(1) . . . ?
C5 C5 O1 117(1) . 2_666 . ?
C5 C5 O2 116(1) . 2_666 2_666 ?
O1 C5 O2 125(1) . . 2_666 ?
Cr O1 C5 111.8(9) . . . ?
Cr O2 C5 111(1) . . 2_666 ?
C6 S5 C8 95.7(6) . . . ?
C6 S6 C9 95.4(6) . . . ?
C7 S7 C10 96.9(6) . . . ?
C7 S8 C11 97.6(6) . . . ?
C8 S9 C12 97.5(7) . . . ?
C9 S10 C13 102.9(7) . . . ?
C10 S11 C14 99.1(7) . . . ?
C11 S12 C15 102.1(7) . . . ?
S5 C6 S6 116.6(7) . . . ?
S5 C6 C7 123(1) . . . ?
S6 C6 C7 119.9(9) . . . ?
S7 C7 S8 112.8(6) . . . ?
S7 C7 C6 126.0(9) . . . ?
S8 C7 C6 121(1) . . . ?
S5 C8 S9 117.9(8) . . . ?
S5 C8 C9 115.3(8) . . . ?
S9 C8 C9 126(1) . . . ?
S6 C9 S10 113.2(7) . . . ?
S6 C9 C8 116(1) . . . ?
S10 C9 C8 129.8(9) . . . ?
S7 C10 S11 114.7(9) . . . ?
S7 C10 C11 114(1) . . . ?
S11 C10 C11 130.4(9) . . . ?
S8 C11 S12 115.2(8) . . . ?
S8 C11 C10 117.7(9) . . . ?
S12 C11 C10 127(1) . . . ?
S9 C12 C13 115(1) . . . ?
S10 C13 C12 112(1) . . . ?
S11 C14 C15 114(1) . . . ?
S12 C15 C14 111(1) . . . ?
C16 S13 C18 95.7(7) . . . ?
C16 S14 C19 96.2(7) . . . ?
C17 S15 C20 96.6(8) . . . ?
C17 S16 C21 95.5(7) . . . ?
C18 S17 C22 103.8(8) . . . ?
C19 S18 C23 98.8(8) . . . ?
C20 S19 C24 99.4(8) . . . ?
C21 S20 C25 102.1(8) . . . ?
S13 C16 S14 115.8(7) . . . ?
S13 C16 C17 119(1) . . . ?
S14 C16 C17 124(1) . . . ?
S15 C17 S16 115.1(7) . . . ?
S15 C17 C16 123(1) . . . ?
S16 C17 C16 120(1) . . . ?
S13 C18 S17 115(1) . . . ?
S13 C18 C19 117(1) . . . ?
S17 C18 C19 127(1) . . . ?
S14 C19 S18 115.1(9) . . . ?
S14 C19 C18 114(1) . . . ?
S18 C19 C18 129(1) . . . ?
S15 C20 S19 115(1) . . . ?
S15 C20 C21 116(1) . . . ?
S19 C20 C21 127(1) . . . ?
S16 C21 S20 113(1) . . . ?
S16 C21 C20 116(1) . . . ?
S20 C21 C20 130(1) . . . ?
S17 C22 C23 114(1) . . . ?
S18 C23 C22 116(1) . . . ?
S19 C24 C25 113(1) . . . ?
S20 C25 C24 116.8(9) . . . ?
C26 S21 C27 95.6(7) . . . ?
C26 S22 C28 95.3(7) . . . ?
C27 S23 C29 104.4(8) . . . ?
C28 S24 C30 107(1) . . . ?
C28 S24 C31 95(1) . . . ?
C30 S24 C31 31(2) . . . ?
S21 C26 S22 114.9(8) . . . ?
S21 C26 C26 123(1) . . 2_565 ?
S22 C26 C26 122(1) . . 2_565 ?
S21 C27 S23 115.8(9) . . . ?
S21 C27 C28 116(1) . . . ?
S23 C27 C28 128(1) . . . ?
S22 C28 S24 115.8(9) . . . ?
S22 C28 C27 118(1) . . . ?
S24 C28 C27 126(1) . . . ?
S23 C29 C30 121(2) . . . ?
S23 C29 C31 116(1) . . . ?
C30 C29 C31 43(2) . . . ?
S24 C30 C29 123(2) . . . ?
S24 C30 C31 83(3) . . . ?
C29 C30 C31 66(3) . . . ?
S24 C31 C29 114(2) . . . ?
S24 C31 C30 65(3) . . . ?
C29 C31 C30 69(3) . . . ?

loop_
_geom_bond_atom_site_label_1
_geom_bond_atom_site_label_2
_geom_bond_distance
_geom_bond_site_symmetry_1
_geom_bond_site_symmetry_2
_geom_bond_publ_flag
Cr N1 2.04(1) . . ?
Cr N2 2.01(1) . . ?
Cr N3 1.99(1) . . ?
Cr N4 1.98(1) . . ?
Cr O1 2.011(9) . . ?
Cr O2 2.02(1) . . ?
S1 C1 1.85(2) . . ?
S2 C2 1.70(2) . . ?
S3 C3 1.65(2) . . ?
S4 C4 1.69(1) . . ?
N1 C1 0.82(2) . . ?
N2 C2 1.02(2) . . ?
N3 C3 1.08(2) . . ?
N4 C4 1.07(2) . . ?
C5 C5 1.53(2) . 2_666 ?
C5 O1 1.25(2) . . ?
C5 O2 1.24(2) . 2_666 ?
S5 C6 1.71(1) . . ?
S5 C8 1.76(1) . . ?
S6 C6 1.71(1) . . ?
S6 C9 1.75(1) . . ?
S7 C7 1.73(1) . . ?
S7 C10 1.76(1) . . ?
S8 C7 1.74(1) . . ?
S8 C11 1.70(2) . . ?
S9 C8 1.71(1) . . ?
S9 C12 1.78(2) . . ?
S10 C9 1.72(1) . . ?
S10 C13 1.82(1) . . ?
S11 C10 1.73(2) . . ?
S11 C14 1.83(1) . . ?
S12 C11 1.76(1) . . ?
S12 C15 1.76(2) . . ?
C6 C7 1.36(2) . . ?
C8 C9 1.36(2) . . ?
C10 C11 1.36(2) . . ?
C12 C13 1.47(2) . . ?
C14 C15 1.55(2) . . ?
S13 C16 1.74(1) . . ?
S13 C18 1.73(1) . . ?
S14 C16 1.69(2) . . ?
S14 C19 1.77(1) . . ?
S15 C17 1.71(2) . . ?
S15 C20 1.74(1) . . ?
S16 C17 1.73(2) . . ?
S16 C21 1.76(2) . . ?
S17 C18 1.74(1) . . ?
S17 C22 1.81(2) . . ?
S18 C19 1.71(2) . . ?
S18 C23 1.80(2) . . ?
S19 C20 1.73(2) . . ?
S19 C24 1.83(2) . . ?
S20 C21 1.73(1) . . ?
S20 C25 1.76(2) . . ?
C16 C17 1.38(2) . . ?
C18 C19 1.37(2) . . ?
C20 C21 1.35(3) . . ?
C22 C23 1.52(3) . . ?
C24 C25 1.48(3) . . ?
S21 C26 1.74(2) . . ?
S21 C27 1.75(1) . . ?
S22 C26 1.75(1) . . ?
S22 C28 1.73(2) . . ?
S23 C27 1.69(2) . . ?
S23 C29 1.86(2) . . ?
S24 C28 1.74(1) . . ?
S24 C30 1.75(5) . . ?
S24 C31 1.91(4) . . ?
C26 C26 1.36(2) . 2_565 ?
C27 C28 1.36(2) . . ?
C29 C30 1.35(5) . . ?
C29 C31 1.33(4) . . ?
C30 C31 1.00(7) . . ?

loop_
_geom_contact_atom_site_label_1
_geom_contact_atom_site_label_2
_geom_contact_distance
_geom_contact_site_symmetry_1
_geom_contact_site_symmetry_2
_geom_contact_publ_flag
? ? ? ? ? ?
